data_2200019
loop_
_publ_author_name
'Kubo, Kanji'
'Yamamoto, Emi'
'Sakurai, Tadamitsu'
'Mori, Akira'

_publ_section_title <i>N,N</i>',<i>N</i>'',<i>N</i>'''-Tetrakis(1-naphthylmethyl)-1,4,8,11-tetraazacyclotetradecane
_journal_issue 1
_journal_name_full 'Acta Crystallographica Section E'
_journal_page_first o1
_journal_page_last o3
_journal_paper_doi 10.1107/S1600536800017323
_journal_volume 57
_journal_year 2001
_chemical_formula_sum 'C54 H56 N4'
_chemical_formula_weight 761.02
_chemical_name_systematic
;
 ?
;
_space_group_IT_number 14
_symmetry_cell_setting monoclinic
_symmetry_space_group_name_Hall '-P 2yab'
_symmetry_space_group_name_H-M 'P 1 21/a 1'
_audit_creation_method SHELXL-97
_cell_angle_alpha 90.00
_cell_angle_beta 95.462(5)
_cell_angle_gamma 90.00
_cell_formula_units_Z 2
_cell_length_a 11.609(5)
_cell_length_b 18.907(5)
_cell_length_c 9.878(5)
_cell_measurement_reflns_used 17
_cell_measurement_temperature 296(2)
_cell_measurement_theta_max 18.1
_cell_measurement_theta_min 9.5
_cell_volume 2158.3(15)
_computing_cell_refinement ' CAD-4 Software (Enraf-Nonius, 1989)'
_computing_data_collection ' CAD-4 Software (Enraf-Nonius, 1989)'
_computing_data_reduction ' MolEN (Fair, 1990)'
_computing_molecular_graphics 'Xtal_GX (Hall & du Boulay, 1995)'
_computing_publication_material 'SHELXL-97 (Sheldrick, 1997)'
_computing_structure_refinement 'SHELXL-97 (Sheldrick, 1997)'
_computing_structure_solution 'SIR97 (Altomare et al., 1997)'
_diffrn_ambient_temperature 296(2)
_diffrn_measured_fraction_theta_full .999
_diffrn_measured_fraction_theta_max .999
_diffrn_measurement_device_type 'Enraf-Nonius CAD4'
_diffrn_measurement_method \w--2\q
_diffrn_radiation_monochromator graphite
_diffrn_radiation_source 'fine-focus sealed tube'
_diffrn_radiation_type MoK\a
_diffrn_radiation_wavelength .71073
_diffrn_reflns_av_R_equivalents .060
_diffrn_reflns_av_sigmaI/netI .229
_diffrn_reflns_limit_h_max 0
_diffrn_reflns_limit_h_min -15
_diffrn_reflns_limit_k_max 24
_diffrn_reflns_limit_k_min 0
_diffrn_reflns_limit_l_max 13
_diffrn_reflns_limit_l_min -12
_diffrn_reflns_number 5426
_diffrn_reflns_theta_full 28.0
_diffrn_reflns_theta_max 28.0
_diffrn_reflns_theta_min 2.8
_diffrn_standards_decay_% 2.0
_diffrn_standards_interval_time 120
_diffrn_standards_number 3
_exptl_absorpt_coefficient_mu .07
_exptl_absorpt_correction_T_max 1.000
_exptl_absorpt_correction_T_min .952
_exptl_absorpt_correction_type empirical
_exptl_absorpt_process_details ' via \y scans (North et al., 1968)'
_exptl_crystal_colour colourless
_exptl_crystal_density_diffrn 1.171
_exptl_crystal_density_meas ?
_exptl_crystal_description prism
_exptl_crystal_F_000 816
_exptl_crystal_size_max .35
_exptl_crystal_size_mid .30
_exptl_crystal_size_min .25
_refine_diff_density_max .13
_refine_diff_density_min -.14
_refine_ls_extinction_method none
_refine_ls_goodness_of_fit_ref .87
_refine_ls_hydrogen_treatment constr
_refine_ls_matrix_type full
_refine_ls_number_parameters 262
_refine_ls_number_reflns 5183
_refine_ls_number_restraints 0
_refine_ls_restrained_S_all .87
_refine_ls_R_factor_all .290
_refine_ls_R_factor_gt .052
_refine_ls_shift/su_max .004
_refine_ls_shift/su_mean .001
_refine_ls_structure_factor_coef Fsqd
_refine_ls_weighting_details 'calc w=1/[\s^2^(Fo^2^)+(0.057P)^2^] where P=(Fo^2^+2Fc^2^)/3'
_refine_ls_weighting_scheme calc
_refine_ls_wR_factor_ref .163
_reflns_number_gt 1450
_reflns_number_total 5183
_reflns_threshold_expression I>2\s(I)
_cod_data_source_file cf6002.cif
_cod_data_source_block 1
_cod_depositor_comments
;
The following automatic conversions were performed:

'_exptl_crystal_density_meas' value 'not measured' was changed to '?'
- the value is perceived as not measured.

Automatic conversion script
Id: cif_fix_values 3008 2015-01-20 13:52:24Z robertas 
;
_cod_original_sg_symbol_H-M 'P 21/a'
_cod_database_code 2200019
_cod_database_fobs_code 2200019

loop_
_symmetry_equiv_pos_as_xyz
'x, y, z'
'-x+1/2, y+1/2, -z'
'-x, -y, -z'
'x-1/2, -y-1/2, z'

loop_
_atom_site_label
_atom_site_fract_x
_atom_site_fract_y
_atom_site_fract_z
_atom_site_U_iso_or_equiv
_atom_site_adp_type
_atom_site_calc_flag
_atom_site_refinement_flags
_atom_site_occupancy
_atom_site_disorder_assembly
_atom_site_disorder_group
_atom_site_type_symbol
N1 .3121(2) .05827(13) .0076(2) .0517(7) Uani d . 1 . . N
N2 .6838(2) .09182(13) .0833(2) .0545(7) Uani d . 1 . . N
C1 .2253(3) .13761(17) -.1773(3) .0600(8) Uani d . 1 . . C
C2 .1578(3) .1966(2) -.1733(3) .0815(11) Uani d . 1 . . C
H2 .1032 .1988 -.1104 .098 Uiso calc R 1 . . H
C3 .1684(4) .2536(2) -.2613(4) .1012(14) Uani d . 1 . . C
H3 .1210 .2930 -.2565 .121 Uiso calc R 1 . . H
C4 .2474(4) .2516(2) -.3535(4) .0997(14) Uani d . 1 . . C
H4 .2543 .2899 -.4113 .120 Uiso calc R 1 . . H
C5 .3194(4) .19219(19) -.3628(4) .0723(10) Uani d . 1 . . C
C6 .4000(4) .1882(2) -.4605(4) .0939(13) Uani d . 1 . . C
H6 .4075 .2261 -.5191 .113 Uiso calc R 1 . . H
C7 .4668(4) .1300(3) -.4701(4) .0909(13) Uani d . 1 . . C
H7 .5200 .1282 -.5346 .109 Uiso calc R 1 . . H
C8 .4557(3) .0730(2) -.3836(3) .0773(11) Uani d . 1 . . C
H8 .5017 .0332 -.3911 .093 Uiso calc R 1 . . H
C9 .3787(3) .07438(17) -.2879(3) .0616(9) Uani d . 1 . . C
H9 .3727 .0357 -.2310 .074 Uiso calc R 1 . . H
C10 .3082(3) .13385(18) -.2747(3) .0568(8) Uani d . 1 . . C
C11 .8528(3) .15078(17) .2157(3) .0602(9) Uani d . 1 . . C
C12 .9450(3) .18090(17) .1626(4) .0756(10) Uani d . 1 . . C
H12 .9335 .2032 .0784 .091 Uiso calc R 1 . . H
C13 1.0564(4) .17953(19) .2303(5) .0886(12) Uani d . 1 . . C
H13 1.1182 .1986 .1892 .106 Uiso calc R 1 . . H
C14 1.0739(3) .1507(2) .3546(5) .0851(12) Uani d . 1 . . C
H14 1.1476 .1517 .4005 .102 Uiso calc R 1 . . H
C15 .9824(3) .11903(18) .4170(4) .0658(9) Uani d . 1 . . C
C16 .9982(4) .0900(2) .5493(4) .0892(12) Uani d . 1 . . C
H16 1.0707 .0922 .5980 .107 Uiso calc R 1 . . H
C17 .9099(4) .0591(2) .6061(4) .0969(13) Uani d . 1 . . C
H17 .9221 .0402 .6932 .116 Uiso calc R 1 . . H
C18 .8014(4) .0555(2) .5355(4) .0862(12) Uani d . 1 . . C
H18 .7412 .0335 .5750 .103 Uiso calc R 1 . . H
C19 .7816(3) .08408(17) .4081(3) .0683(10) Uani d . 1 . . C
H19 .7081 .0809 .3619 .082 Uiso calc R 1 . . H
C20 .8702(3) .11803(16) .3461(3) .0569(8) Uani d . 1 . . C
C21 .3556(3) .11911(16) .0889(3) .0597(9) Uani d . 1 . . C
H21A .3089 .1252 .1645 .072 Uiso calc R 1 . . H
H21B .3473 .1614 .0333 .072 Uiso calc R 1 . . H
C22 .4820(2) .11107(16) .1442(3) .0566(8) Uani d . 1 . . C
H22A .5053 .1522 .1989 .068 Uiso calc R 1 . . H
H22B .4899 .0698 .2028 .068 Uiso calc R 1 . . H
C23 .5622(3) .10323(17) .0322(3) .0623(9) Uani d . 1 . . C
H23A .5361 .0636 -.0252 .075 Uiso calc R 1 . . H
H23B .5568 .1455 -.0236 .075 Uiso calc R 1 . . H
C24 .7531(3) .06846(16) -.0259(3) .0667(9) Uani d . 1 . . C
H24A .8326 .0624 .0121 .080 Uiso calc R 1 . . H
H24B .7521 .1056 -.0937 .080 Uiso calc R 1 . . H
C25 .7129(3) .00008(16) -.0965(3) .0622(9) Uani d . 1 . . C
H25A .6436 .0101 -.1563 .075 Uiso calc R 1 . . H
H25B .7721 -.0152 -.1530 .075 Uiso calc R 1 . . H
C26 .2080(3) .07629(17) -.0830(3) .0626(9) Uani d . 1 . . C
H26A .1458 .0879 -.0278 .075 Uiso calc R 1 . . H
H26B .1842 .0351 -.1372 .075 Uiso calc R 1 . . H
C27 .7342(3) .15755(16) .1425(3) .0660(9) Uani d . 1 . . C
H27A .6827 .1761 .2056 .079 Uiso calc R 1 . . H
H27B .7373 .1920 .0701 .079 Uiso calc R 1 . . H

loop_
_atom_site_aniso_label
_atom_site_aniso_U_11
_atom_site_aniso_U_22
_atom_site_aniso_U_33
_atom_site_aniso_U_12
_atom_site_aniso_U_13
_atom_site_aniso_U_23
N1 .0585(17) .0524(16) .0432(14) .0026(14) -.0004(13) -.0009(13)
N2 .0562(17) .0531(16) .0541(16) .0029(14) .0054(14) -.0063(13)
C1 .065(2) .061(2) .0501(19) .008(2) -.0132(18) -.0023(18)
C2 .098(3) .082(3) .059(2) .034(2) -.017(2) -.012(2)
C3 .148(4) .072(3) .075(3) .041(3) -.031(3) -.006(3)
C4 .158(4) .063(3) .071(3) .007(3) -.027(3) .008(2)
C5 .097(3) .062(3) .054(2) -.012(2) -.018(2) .003(2)
C6 .111(4) .103(4) .063(3) -.036(3) -.015(3) .022(3)
C7 .091(3) .129(4) .052(2) -.021(3) .005(2) .007(3)
C8 .082(3) .102(3) .0471(19) .007(2) .0038(19) -.007(2)
C9 .072(2) .065(2) .0471(19) .005(2) -.0003(18) -.0026(17)
C10 .064(2) .057(2) .0457(18) -.0007(19) -.0146(17) -.0018(17)
C11 .056(2) .050(2) .075(2) -.0021(18) .008(2) -.0099(18)
C12 .075(3) .058(2) .095(3) -.006(2) .012(2) -.002(2)
C13 .074(3) .070(3) .125(4) -.018(2) .024(3) -.009(3)
C14 .054(2) .084(3) .116(3) -.009(2) .001(3) -.031(3)
C15 .054(2) .069(2) .073(3) -.004(2) .000(2) -.017(2)
C16 .072(3) .114(3) .077(3) .001(3) -.015(2) -.026(2)
C17 .099(3) .123(4) .067(3) .004(3) -.001(3) -.003(3)
C18 .083(3) .110(3) .065(2) -.010(3) .008(2) .003(2)
C19 .059(2) .076(2) .069(2) -.006(2) .0029(19) -.0107(19)
C20 .052(2) .053(2) .066(2) -.0030(18) .0054(19) -.0178(18)
C21 .062(2) .063(2) .0519(19) .0124(19) -.0042(16) -.0087(17)
C22 .061(2) .058(2) .0486(18) .0059(17) -.0061(16) -.0018(16)
C23 .061(2) .075(2) .0494(19) .0057(18) -.0009(17) .0039(16)
C24 .076(2) .062(2) .064(2) .0025(19) .0152(19) .0029(18)
C25 .070(2) .066(2) .0521(19) .0065(19) .0130(17) -.0029(18)
C26 .055(2) .073(2) .059(2) .0061(18) .0002(17) -.0067(18)
C27 .070(2) .050(2) .078(2) .0037(18) .006(2) .0025(18)

loop_
_atom_type_symbol
_atom_type_description
_atom_type_scat_dispersion_real
_atom_type_scat_dispersion_imag
_atom_type_scat_source
C C .0033 .0016 'International Tables Vol C Tables 4.2.6.8 and 6.1.1.4'
H H .0000 .0000 'International Tables Vol C Tables 4.2.6.8 and 6.1.1.4'
N N .0061 .0033 'International Tables Vol C Tables 4.2.6.8 and 6.1.1.4'

loop_
_geom_angle_atom_site_label_1
_geom_angle_atom_site_label_2
_geom_angle_atom_site_label_3
_geom_angle_site_symmetry_1
_geom_angle
C25 N1 C21 3_655 110.0(2)
C25 N1 C26 3_655 110.0(2)
C21 N1 C26 . 111.8(2)
C23 N2 C27 . 110.2(2)
C23 N2 C24 . 111.5(2)
C27 N2 C24 . 108.7(2)
C2 C1 C10 . 119.1(3)
C2 C1 C26 . 119.8(3)
C10 C1 C26 . 121.0(3)
C1 C2 C3 . 121.8(4)
C4 C3 C2 . 120.2(4)
C3 C4 C5 . 120.6(4)
C4 C5 C6 . 121.6(4)
C4 C5 C10 . 119.4(4)
C6 C5 C10 . 119.0(4)
C7 C6 C5 . 120.8(4)
C6 C7 C8 . 120.0(4)
C9 C8 C7 . 121.2(4)
C8 C9 C10 . 120.4(3)
C9 C10 C5 . 118.5(3)
C9 C10 C1 . 122.6(3)
C5 C10 C1 . 118.8(3)
C12 C11 C20 . 118.8(3)
C12 C11 C27 . 119.9(3)
C20 C11 C27 . 121.1(3)
C11 C12 C13 . 122.2(4)
C14 C13 C12 . 119.8(4)
C13 C14 C15 . 121.2(4)
C14 C15 C16 . 122.2(4)
C14 C15 C20 . 118.9(4)
C16 C15 C20 . 118.9(3)
C17 C16 C15 . 121.1(4)
C16 C17 C18 . 120.3(4)
C19 C18 C17 . 120.6(4)
C18 C19 C20 . 121.1(3)
C19 C20 C15 . 117.9(3)
C19 C20 C11 . 123.1(3)
C15 C20 C11 . 118.9(3)
N1 C21 C22 . 112.8(2)
C23 C22 C21 . 112.6(2)
N2 C23 C22 . 113.6(2)
N2 C24 C25 . 115.2(2)
N1 C25 C24 3_655 116.0(2)
N1 C26 C1 . 113.7(3)
N2 C27 C11 . 115.6(3)

loop_
_geom_bond_atom_site_label_1
_geom_bond_atom_site_label_2
_geom_bond_site_symmetry_2
_geom_bond_distance
_geom_bond_publ_flag
N1 C25 3_655 1.457(3) yes
N1 C21 . 1.465(3) yes
N1 C26 . 1.474(3) yes
N2 C23 . 1.470(3) yes
N2 C27 . 1.471(3) yes
N2 C24 . 1.473(3) yes
C1 C2 . 1.365(4) ?
C1 C10 . 1.426(4) ?
C1 C26 . 1.513(4) ?
C2 C3 . 1.397(5) ?
C3 C4 . 1.353(5) ?
C4 C5 . 1.409(5) ?
C5 C6 . 1.409(5) ?
C5 C10 . 1.418(4) ?
C6 C7 . 1.355(5) ?
C7 C8 . 1.389(5) ?
C8 C9 . 1.362(4) ?
C9 C10 . 1.404(4) ?
C11 C12 . 1.360(4) ?
C11 C20 . 1.427(4) ?
C11 C27 . 1.499(4) ?
C12 C13 . 1.399(5) ?
C13 C14 . 1.341(5) ?
C14 C15 . 1.411(4) ?
C15 C16 . 1.414(5) ?
C15 C20 . 1.419(4) ?
C16 C17 . 1.347(5) ?
C17 C18 . 1.383(5) ?
C18 C19 . 1.369(4) ?
C19 C20 . 1.402(4) ?
C21 C22 . 1.524(4) yes
C22 C23 . 1.519(4) yes
C24 C25 . 1.521(4) yes
C25 N1 3_655 1.456(3) ?

loop_
_geom_torsion_atom_site_label_1
_geom_torsion_atom_site_label_2
_geom_torsion_atom_site_label_3
_geom_torsion_atom_site_label_4
_geom_torsion_site_symmetry_1
_geom_torsion_site_symmetry_4
_geom_torsion
_geom_torsion_publ_flag
C10 C1 C2 C3 . . -.6(5) ?
C26 C1 C2 C3 . . -178.1(3) ?
C1 C2 C3 C4 . . -.3(6) ?
C2 C3 C4 C5 . . .4(6) ?
C3 C4 C5 C6 . . 178.2(4) ?
C3 C4 C5 C10 . . .2(5) ?
C4 C5 C6 C7 . . -178.5(4) ?
C10 C5 C6 C7 . . -.5(5) ?
C5 C6 C7 C8 . . .4(6) ?
C6 C7 C8 C9 . . -.2(6) ?
C7 C8 C9 C10 . . .1(5) ?
C8 C9 C10 C5 . . -.1(4) ?
C8 C9 C10 C1 . . 179.2(3) ?
C4 C5 C10 C9 . . 178.4(3) ?
C6 C5 C10 C9 . . .3(4) ?
C4 C5 C10 C1 . . -1.0(4) ?
C6 C5 C10 C1 . . -179.1(3) ?
C2 C1 C10 C9 . . -178.2(3) ?
C26 C1 C10 C9 . . -.7(4) ?
C2 C1 C10 C5 . . 1.2(4) ?
C26 C1 C10 C5 . . 178.7(3) ?
C20 C11 C12 C13 . . 1.4(5) ?
C27 C11 C12 C13 . . 176.4(3) ?
C11 C12 C13 C14 . . -3.2(6) ?
C12 C13 C14 C15 . . 2.5(6) ?
C13 C14 C15 C16 . . -178.3(4) ?
C13 C14 C15 C20 . . -.2(5) ?
C14 C15 C16 C17 . . -179.1(4) ?
C20 C15 C16 C17 . . 2.7(5) ?
C15 C16 C17 C18 . . -.2(6) ?
C16 C17 C18 C19 . . -1.0(6) ?
C17 C18 C19 C20 . . -.4(5) ?
C18 C19 C20 C15 . . 2.8(5) ?
C18 C19 C20 C11 . . -177.7(3) ?
C14 C15 C20 C19 . . 177.8(3) ?
C16 C15 C20 C19 . . -3.9(5) ?
C14 C15 C20 C11 . . -1.7(4) ?
C16 C15 C20 C11 . . 176.6(3) ?
C12 C11 C20 C19 . . -178.4(3) ?
C27 C11 C20 C19 . . 6.6(5) ?
C12 C11 C20 C15 . . 1.1(4) ?
C27 C11 C20 C15 . . -173.9(3) ?
C25 N1 C21 C22 3_655 . 77.8(3) yes
C26 N1 C21 C22 . . -159.8(2) yes
N1 C21 C22 C23 . . 60.2(3) yes
C27 N2 C23 C22 . . -72.3(3) ?
C24 N2 C23 C22 . . 167.0(2) yes
C21 C22 C23 N2 . . -177.1(3) yes
C23 N2 C24 C25 . . -59.2(3) yes
C27 N2 C24 C25 . . 179.2(3) yes
N2 C24 C25 N1 . 3_655 -47.0(4) yes
C25 N1 C26 C1 3_655 . 178.8(2) ?
C21 N1 C26 C1 . . 56.3(3) ?
C2 C1 C26 N1 . . -121.2(3) ?
C10 C1 C26 N1 . . 61.3(4) ?
C23 N2 C27 C11 . . 171.8(3) ?
C24 N2 C27 C11 . . -65.7(3) ?
C12 C11 C27 N2 . . 111.2(3) ?
C20 C11 C27 N2 . . -73.9(4) ?
